data_4028605
loop_
_publ_author_name
'\'Oscar Pablo'
'David Guijarro'
'Miguel Yus'

_publ_section_title
;
 Synthesis of Nitrogenated Heterocycles by Asymmetric Transfer
 Hydrogenation of N-(tert-Butylsulfinyl)haloimines
;
_journal_name_full 'Journal of Organic Chemistry'
_journal_page_first 9181
_journal_page_last 9189
_journal_paper_doi 10.1021/jo4014386
_journal_volume 78
_journal_year 2013
_chemical_absolute_configuration ad
_chemical_formula_moiety 'C16 H25 N O S'
_chemical_formula_sum 'C16 H25 N O S'
_chemical_formula_weight 279.43
_chemical_name_systematic
; 
 ? 
;
_space_group_IT_number 19
_symmetry_cell_setting orthorhombic
_symmetry_space_group_name_Hall 'P 2ac 2ab'
_symmetry_space_group_name_H-M 'P 21 21 21'
_atom_sites_solution_hydrogens geom
_atom_sites_solution_primary direct
_atom_sites_solution_secondary difmap
_audit_creation_method SHELXL-97
_cell_angle_alpha 90.00
_cell_angle_beta 90.00
_cell_angle_gamma 90.00
_cell_formula_units_Z 4
_cell_length_a 9.0663(17)
_cell_length_b 10.2171(19)
_cell_length_c 17.358(3)
_cell_measurement_reflns_used 2029
_cell_measurement_temperature 298(1)
_cell_measurement_theta_max 19.3
_cell_measurement_theta_min 2.3
_cell_volume 1607.9(5)
_computing_cell_refinement 'Bruker SMART V5.625'
_computing_data_collection 'Bruker SMART V5.625'
_computing_data_reduction 'Bruker SAINT V6.28A'
_computing_molecular_graphics 'SHELXTL  Rel. 6.12/V (Siemens, 1996)'
_computing_publication_material 'SHELX-97 (Sheldrick, 1997)'
_computing_structure_refinement 'SHELXL-97 (Sheldrick, 1997)'
_computing_structure_solution 'SHELXS-97 (Sheldrick, 1997)'
_diffrn_ambient_temperature 298(1)
_diffrn_measured_fraction_theta_full 0.999
_diffrn_measured_fraction_theta_max 0.999
_diffrn_measurement_device_type 'CCD area detector'
_diffrn_measurement_method 'phi and omega scans'
_diffrn_radiation_monochromator graphite
_diffrn_radiation_source 'fine-focus sealed tube'
_diffrn_radiation_type MoK\a
_diffrn_radiation_wavelength 0.71073
_diffrn_reflns_av_R_equivalents 0.0512
_diffrn_reflns_av_sigmaI/netI 0.0668
_diffrn_reflns_limit_h_max 10
_diffrn_reflns_limit_h_min -10
_diffrn_reflns_limit_k_max 12
_diffrn_reflns_limit_k_min -12
_diffrn_reflns_limit_l_max 20
_diffrn_reflns_limit_l_min -20
_diffrn_reflns_number 13305
_diffrn_reflns_theta_full 25.08
_diffrn_reflns_theta_max 25.08
_diffrn_reflns_theta_min 2.31
_exptl_absorpt_coefficient_mu 0.195
_exptl_absorpt_correction_T_max 0.9903
_exptl_absorpt_correction_T_min 0.9249
_exptl_absorpt_correction_type multi-scan
_exptl_absorpt_process_details 'Bruker/Siemens SADABS V2.03'
_exptl_crystal_colour colorless
_exptl_crystal_density_diffrn 1.154
_exptl_crystal_description plate
_exptl_crystal_F_000 608
_exptl_crystal_size_max 0.29
_exptl_crystal_size_mid 0.19
_exptl_crystal_size_min 0.05
_refine_diff_density_max 0.120
_refine_diff_density_min -0.197
_refine_diff_density_rms 0.037
_refine_ls_abs_structure_details 'Flack H D (1983), Acta Cryst. A39, 876-881'
_refine_ls_abs_structure_Flack 0.00(10)
_refine_ls_extinction_method none
_refine_ls_goodness_of_fit_ref 1.019
_refine_ls_hydrogen_treatment constr
_refine_ls_matrix_type full
_refine_ls_number_parameters 175
_refine_ls_number_reflns 2849
_refine_ls_number_restraints 0
_refine_ls_restrained_S_all 1.019
_refine_ls_R_factor_all 0.0564
_refine_ls_R_factor_gt 0.0407
_refine_ls_shift/su_max 0.000
_refine_ls_shift/su_mean 0.000
_refine_ls_structure_factor_coef Fsqd
_refine_ls_weighting_details 'calc w=1/[\s^2^(Fo^2^)+(0.0167P)^2^+0.1940P] where P=(Fo^2^+2Fc^2^)/3'
_refine_ls_weighting_scheme calc
_refine_ls_wR_factor_gt 0.0931
_refine_ls_wR_factor_ref 0.1036
_reflns_number_gt 2321
_reflns_number_total 2849
_reflns_threshold_expression I>2\s(I)
_cod_data_source_file jo4014386_si_003.cif
_cod_data_source_block x
_cod_database_code 4028605

loop_
_symmetry_equiv_pos_as_xyz
'x, y, z'
'-x+1/2, -y, z+1/2'
'x+1/2, -y+1/2, -z'
'-x, y+1/2, -z+1/2'

loop_
_atom_site_label
_atom_site_type_symbol
_atom_site_fract_x
_atom_site_fract_y
_atom_site_fract_z
_atom_site_U_iso_or_equiv
_atom_site_adp_type
_atom_site_occupancy
_atom_site_symmetry_multiplicity
_atom_site_calc_flag
_atom_site_refinement_flags
N1 N 0.7691(2) 0.08108(19) 0.58568(10) 0.0457(5) Uani 1 1 d .
C1 C 0.7755(3) 0.0427(3) 0.50377(14) 0.0579(7) Uani 1 1 d .
H1A H 0.8753 0.0564 0.4854 0.069 Uiso 1 1 calc R
H1B H 0.7115 0.1006 0.4747 0.069 Uiso 1 1 calc R
C2 C 0.7316(3) -0.0975(3) 0.48644(18) 0.0729(9) Uani 1 1 d .
H2A H 0.7630 -0.1182 0.4344 0.087 Uiso 1 1 calc R
H2B H 0.7853 -0.1546 0.5211 0.087 Uiso 1 1 calc R
C3 C 0.5689(4) -0.1286(3) 0.49332(19) 0.0788(9) Uani 1 1 d .
H3A H 0.5554 -0.2222 0.4868 0.095 Uiso 1 1 calc R
H3B H 0.5167 -0.0852 0.4518 0.095 Uiso 1 1 calc R
C4 C 0.5001(4) -0.0877(3) 0.56953(19) 0.0736(8) Uani 1 1 d .
H4A H 0.5569 -0.1256 0.6113 0.088 Uiso 1 1 calc R
H4B H 0.4010 -0.1232 0.5725 0.088 Uiso 1 1 calc R
C5 C 0.4926(3) 0.0605(3) 0.58084(18) 0.0636(7) Uani 1 1 d .
H5A H 0.4061 0.0806 0.6116 0.076 Uiso 1 1 calc R
H5B H 0.4793 0.1013 0.5309 0.076 Uiso 1 1 calc R
C6 C 0.6276(2) 0.1222(2) 0.61974(12) 0.0463(6) Uani 1 1 d .
H6 H 0.6279 0.0917 0.6733 0.056 Uiso 1 1 calc R
C7 C 0.6101(3) 0.2695(2) 0.62240(12) 0.0480(6) Uani 1 1 d .
C8 C 0.5119(3) 0.3247(3) 0.67533(15) 0.0663(8) Uani 1 1 d .
H8 H 0.4591 0.2705 0.7084 0.080 Uiso 1 1 calc R
C9 C 0.4923(4) 0.4577(4) 0.67919(19) 0.0852(10) Uani 1 1 d .
H9 H 0.4258 0.4923 0.7145 0.102 Uiso 1 1 calc R
C10 C 0.5690(4) 0.5401(3) 0.6319(2) 0.0832(10) Uani 1 1 d .
H10 H 0.5567 0.6303 0.6357 0.100 Uiso 1 1 calc R
C11 C 0.6635(3) 0.4885(3) 0.57906(18) 0.0731(8) Uani 1 1 d .
H11 H 0.7142 0.5440 0.5459 0.088 Uiso 1 1 calc R
C12 C 0.6853(3) 0.3538(2) 0.57397(16) 0.0544(6) Uani 1 1 d .
H12 H 0.7508 0.3203 0.5378 0.065 Uiso 1 1 calc R
S1 S 0.89169(7) -0.00073(6) 0.63956(4) 0.05511(19) Uani 1 1 d .
O1 O 0.8117(2) -0.08458(18) 0.69629(11) 0.0739(6) Uani 1 1 d .
C13 C 0.9829(3) 0.1273(3) 0.69832(15) 0.0564(7) Uani 1 1 d .
C14 C 1.0452(3) 0.2298(3) 0.64403(17) 0.0683(8) Uani 1 1 d .
H14A H 0.9660 0.2807 0.6228 0.102 Uiso 1 1 calc R
H14B H 1.0979 0.1874 0.6031 0.102 Uiso 1 1 calc R
H14C H 1.1111 0.2862 0.6718 0.102 Uiso 1 1 calc R
C15 C 1.1096(4) 0.0543(3) 0.7375(2) 0.0862(10) Uani 1 1 d .
H15A H 1.1697 0.1154 0.7654 0.129 Uiso 1 1 calc R
H15B H 1.1685 0.0111 0.6992 0.129 Uiso 1 1 calc R
H15C H 1.0703 -0.0095 0.7725 0.129 Uiso 1 1 calc R
C16 C 0.8809(4) 0.1848(3) 0.75809(16) 0.0707(8) Uani 1 1 d .
H16A H 0.8294 0.1155 0.7840 0.106 Uiso 1 1 calc R
H16B H 0.8110 0.2416 0.7334 0.106 Uiso 1 1 calc R
H16C H 0.9374 0.2339 0.7949 0.106 Uiso 1 1 calc R

loop_
_atom_site_aniso_label
_atom_site_aniso_U_11
_atom_site_aniso_U_22
_atom_site_aniso_U_33
_atom_site_aniso_U_23
_atom_site_aniso_U_13
_atom_site_aniso_U_12
N1 0.0403(11) 0.0526(12) 0.0441(11) 0.0019(9) -0.0029(9) 0.0089(9)
C1 0.0506(15) 0.0760(19) 0.0470(14) -0.0049(13) 0.0003(12) 0.0049(13)
C2 0.071(2) 0.080(2) 0.0681(18) -0.0221(16) -0.0052(16) 0.0074(17)
C3 0.078(2) 0.0662(19) 0.092(2) -0.0161(18) -0.0167(18) -0.0068(16)
C4 0.0649(18) 0.0631(18) 0.093(2) -0.0005(16) -0.0021(17) -0.0173(15)
C5 0.0395(14) 0.0700(17) 0.0813(19) 0.0003(15) 0.0037(14) -0.0005(13)
C6 0.0409(13) 0.0539(14) 0.0440(13) 0.0062(10) 0.0028(10) 0.0031(11)
C7 0.0430(12) 0.0574(14) 0.0436(13) -0.0020(11) -0.0042(11) 0.0069(12)
C8 0.0677(18) 0.079(2) 0.0524(15) -0.0039(14) 0.0042(14) 0.0187(16)
C9 0.090(2) 0.096(3) 0.070(2) -0.0288(19) -0.0119(19) 0.045(2)
C10 0.091(2) 0.0588(18) 0.100(2) -0.0196(19) -0.033(2) 0.0234(17)
C11 0.0633(17) 0.0566(16) 0.100(2) 0.0085(17) -0.0215(16) 0.0016(15)
C12 0.0472(14) 0.0539(15) 0.0619(16) 0.0061(13) -0.0014(12) 0.0042(11)
S1 0.0478(3) 0.0514(3) 0.0661(4) 0.0024(4) -0.0115(3) 0.0073(3)
O1 0.0765(13) 0.0594(11) 0.0859(14) 0.0247(11) -0.0222(11) -0.0089(10)
C13 0.0478(14) 0.0631(16) 0.0582(15) 0.0077(13) -0.0120(13) -0.0054(13)
C14 0.0629(17) 0.0736(19) 0.0683(18) 0.0129(16) -0.0029(15) -0.0126(14)
C15 0.070(2) 0.088(2) 0.101(2) 0.0222(18) -0.0427(19) -0.0072(18)
C16 0.0727(19) 0.084(2) 0.0555(15) -0.0064(14) -0.0032(15) -0.0136(18)

loop_
_atom_type_symbol
_atom_type_description
_atom_type_scat_dispersion_real
_atom_type_scat_dispersion_imag
_atom_type_scat_source
C C 0.0033 0.0016 'International Tables Vol C Tables 4.2.6.8 and 6.1.1.4'
H H 0.0000 0.0000 'International Tables Vol C Tables 4.2.6.8 and 6.1.1.4'
N N 0.0061 0.0033 'International Tables Vol C Tables 4.2.6.8 and 6.1.1.4'
O O 0.0106 0.0060 'International Tables Vol C Tables 4.2.6.8 and 6.1.1.4'
S S 0.1246 0.1234 'International Tables Vol C Tables 4.2.6.8 and 6.1.1.4'

loop_
_geom_angle_atom_site_label_1
_geom_angle_atom_site_label_2
_geom_angle_atom_site_label_3
_geom_angle
C6 N1 C1 119.76(19)
C6 N1 S1 119.71(15)
C1 N1 S1 112.28(16)
N1 C1 C2 115.6(2)
N1 C1 H1A 108.4
C2 C1 H1A 108.4
N1 C1 H1B 108.4
C2 C1 H1B 108.4
H1A C1 H1B 107.4
C3 C2 C1 116.0(3)
C3 C2 H2A 108.3
C1 C2 H2A 108.3
C3 C2 H2B 108.3
C1 C2 H2B 108.3
H2A C2 H2B 107.4
C2 C3 C4 114.2(3)
C2 C3 H3A 108.7
C4 C3 H3A 108.7
C2 C3 H3B 108.7
C4 C3 H3B 108.7
H3A C3 H3B 107.6
C3 C4 C5 113.7(3)
C3 C4 H4A 108.8
C5 C4 H4A 108.8
C3 C4 H4B 108.8
C5 C4 H4B 108.8
H4A C4 H4B 107.7
C4 C5 C6 115.4(3)
C4 C5 H5A 108.4
C6 C5 H5A 108.4
C4 C5 H5B 108.4
C6 C5 H5B 108.4
H5A C5 H5B 107.5
N1 C6 C7 112.77(19)
N1 C6 C5 113.65(19)
C7 C6 C5 109.8(2)
N1 C6 H6 106.7
C7 C6 H6 106.7
C5 C6 H6 106.7
C12 C7 C8 117.5(2)
C12 C7 C6 123.3(2)
C8 C7 C6 119.2(2)
C9 C8 C7 120.9(3)
C9 C8 H8 119.5
C7 C8 H8 119.5
C10 C9 C8 121.0(3)
C10 C9 H9 119.5
C8 C9 H9 119.5
C11 C10 C9 119.1(3)
C11 C10 H10 120.5
C9 C10 H10 120.5
C10 C11 C12 121.0(3)
C10 C11 H11 119.5
C12 C11 H11 119.5
C7 C12 C11 120.4(3)
C7 C12 H12 119.8
C11 C12 H12 119.8
O1 S1 N1 109.41(11)
O1 S1 C13 104.98(11)
N1 S1 C13 104.53(11)
C16 C13 C14 112.7(2)
C16 C13 C15 110.1(2)
C14 C13 C15 109.4(2)
C16 C13 S1 112.33(19)
C14 C13 S1 108.14(18)
C15 C13 S1 103.64(19)
C13 C14 H14A 109.5
C13 C14 H14B 109.5
H14A C14 H14B 109.5
C13 C14 H14C 109.5
H14A C14 H14C 109.5
H14B C14 H14C 109.5
C13 C15 H15A 109.5
C13 C15 H15B 109.5
H15A C15 H15B 109.5
C13 C15 H15C 109.5
H15A C15 H15C 109.5
H15B C15 H15C 109.5
C13 C16 H16A 109.5
C13 C16 H16B 109.5
H16A C16 H16B 109.5
C13 C16 H16C 109.5
H16A C16 H16C 109.5
H16B C16 H16C 109.5

loop_
_geom_bond_atom_site_label_1
_geom_bond_atom_site_label_2
_geom_bond_distance
N1 C6 1.473(3)
N1 C1 1.476(3)
N1 S1 1.6760(19)
C1 C2 1.517(4)
C1 H1A 0.9700
C1 H1B 0.9700
C2 C3 1.514(5)
C2 H2A 0.9700
C2 H2B 0.9700
C3 C4 1.521(4)
C3 H3A 0.9700
C3 H3B 0.9700
C4 C5 1.528(4)
C4 H4A 0.9700
C4 H4B 0.9700
C5 C6 1.534(3)
C5 H5A 0.9700
C5 H5B 0.9700
C6 C7 1.514(3)
C6 H6 0.9800
C7 C12 1.383(3)
C7 C8 1.399(3)
C8 C9 1.372(4)
C8 H8 0.9300
C9 C10 1.367(5)
C9 H9 0.9300
C10 C11 1.361(4)
C10 H10 0.9300
C11 C12 1.394(4)
C11 H11 0.9300
C12 H12 0.9300
S1 O1 1.493(2)
S1 C13 1.853(3)
C13 C16 1.509(4)
C13 C14 1.518(4)
C13 C15 1.530(4)
C14 H14A 0.9600
C14 H14B 0.9600
C14 H14C 0.9600
C15 H15A 0.9600
C15 H15B 0.9600
C15 H15C 0.9600
C16 H16A 0.9600
C16 H16B 0.9600
C16 H16C 0.9600
